data_7206419
loop_
_publ_author_name
'Gelbrich, Thomas'
'Rossi, Denise'
'H\"afele, Clemens A.'
'Griesser, Ulrich J.'

_publ_section_title
;
 Barbiturates with hydrogen-bonded layer and framework structures
;
_journal_issue 17
_journal_name_full CrystEngComm
_journal_page_first 5502
_journal_paper_doi 10.1039/c1ce05430a
_journal_volume 13
_journal_year 2011
_chemical_formula_moiety 'C10 H13 Br N2 O3'
_chemical_formula_sum 'C10 H13 Br N2 O3'
_chemical_formula_weight 289.13
_chemical_melting_point 449
_chemical_name_common 'propallylonal, noctal, nostal, quietal, ibomal'
_chemical_name_systematic
;
5-Isopropyl-5-(2-bromoallyl)-barbituric acid
;
_space_group_IT_number 14
_symmetry_cell_setting monoclinic
_symmetry_space_group_name_Hall '-P 2ybc'
_symmetry_space_group_name_H-M 'P 1 21/c 1'
_atom_sites_solution_hydrogens geom
_atom_sites_solution_primary direct
_atom_sites_solution_secondary difmap
_audit_update_record
;
2011-03-30 # Formatted by publCIF
;
_cell_angle_alpha 90.00
_cell_angle_beta 105.773(2)
_cell_angle_gamma 90.00
_cell_formula_units_Z 4
_cell_length_a 8.0916(3)
_cell_length_b 11.3472(5)
_cell_length_c 13.2670(4)
_cell_measurement_reflns_used 3846
_cell_measurement_temperature 120(2)
_cell_measurement_theta_max 26.02
_cell_measurement_theta_min 2.91
_cell_volume 1172.27(8)
_computing_cell_refinement 'DENZO (Otwinowski & Minor, 1997) & COLLECT (Hooft, 1998)'
_computing_data_collection 'COLLECT (Hooft, 1998)'
_computing_data_reduction 'DENZO (Otwinowski & Minor, 1997) & COLLECT (Hooft, 1998)'
_computing_structure_refinement 'SHELXL-97 (Sheldrick, 1997)'
_computing_structure_solution 'SHELXS-97 (Sheldrick, 1997)'
_diffrn_ambient_temperature 120(2)
_diffrn_measured_fraction_theta_full 0.993
_diffrn_measured_fraction_theta_max 0.992
_diffrn_measurement_device_type 'Bruker-Nonius APEX II CCD camera on \k-goniostat'
_diffrn_measurement_method '\f & \w scans'
_diffrn_radiation_monochromator '10cm confocal mirrors'
_diffrn_radiation_source 'Bruker-Nonius FR591 rotating anode'
_diffrn_radiation_type MoK\a
_diffrn_radiation_wavelength 0.71073
_diffrn_reflns_av_R_equivalents 0.0765
_diffrn_reflns_av_sigmaI/netI 0.0579
_diffrn_reflns_limit_h_max 8
_diffrn_reflns_limit_h_min -9
_diffrn_reflns_limit_k_max 13
_diffrn_reflns_limit_k_min -13
_diffrn_reflns_limit_l_max 16
_diffrn_reflns_limit_l_min -15
_diffrn_reflns_number 11500
_diffrn_reflns_theta_full 25.00
_diffrn_reflns_theta_max 26.00
_diffrn_reflns_theta_min 3.53
_exptl_absorpt_coefficient_mu 3.501
_exptl_absorpt_correction_T_max 0.8444
_exptl_absorpt_correction_T_min 0.8444
_exptl_absorpt_correction_type multi-scan
_exptl_absorpt_process_details 'SADABS 2007/2 (Sheldrick, G.M., 2007)'
_exptl_crystal_colour colourless
_exptl_crystal_density_diffrn 1.638
_exptl_crystal_density_method 'not measured'
_exptl_crystal_description block
_exptl_crystal_F_000 584
_exptl_crystal_size_max 0.05
_exptl_crystal_size_mid 0.05
_exptl_crystal_size_min 0.05
_refine_diff_density_max 0.436
_refine_diff_density_min -0.545
_refine_diff_density_rms 0.101
_refine_ls_extinction_method none
_refine_ls_goodness_of_fit_ref 1.052
_refine_ls_hydrogen_treatment mixed
_refine_ls_matrix_type full
_refine_ls_number_parameters 166
_refine_ls_number_reflns 2277
_refine_ls_number_restraints 2
_refine_ls_restrained_S_all 1.051
_refine_ls_R_factor_all 0.0671
_refine_ls_R_factor_gt 0.0439
_refine_ls_shift/su_max 0.000
_refine_ls_shift/su_mean 0.000
_refine_ls_structure_factor_coef Fsqd
_refine_ls_weighting_details 'calc w=1/[\s^2^(Fo^2^)+(0.0258P)^2^+2.5250P] where P=(Fo^2^+2Fc^2^)/3'
_refine_ls_weighting_scheme calc
_refine_ls_wR_factor_gt 0.0920
_refine_ls_wR_factor_ref 0.0992
_reflns_number_gt 1745
_reflns_number_total 2277
_reflns_threshold_expression >2sigma(I)
_cod_data_source_file c1ce05430a.txt
_cod_data_source_block 1
_cod_original_sg_symbol_H-M P21/c
_cod_database_code 7206419

loop_
_symmetry_equiv_pos_as_xyz
'x, y, z'
'-x, y+1/2, -z+1/2'
'-x, -y, -z'
'x, -y-1/2, z-1/2'

loop_
_atom_site_label
_atom_site_type_symbol
_atom_site_fract_x
_atom_site_fract_y
_atom_site_fract_z
_atom_site_U_iso_or_equiv
_atom_site_adp_type
_atom_site_occupancy
_atom_site_symmetry_multiplicity
_atom_site_calc_flag
_atom_site_refinement_flags
Br1 Br 0.39554(6) 0.15893(4) -0.06963(3) 0.03188(16) Uani 1 1 d .
N1 N 0.8143(4) 0.2637(3) -0.0839(2) 0.0163(6) Uani 1 1 d D
H1 H 0.816(6) 0.285(4) -0.147(2) 0.037(13) Uiso 1 1 d D
N3 N 0.8801(4) 0.1261(3) 0.0526(2) 0.0166(6) Uani 1 1 d D
H3 H 0.933(5) 0.059(2) 0.074(3) 0.024(11) Uiso 1 1 d D
O2 O 0.9511(4) 0.0938(2) -0.09921(18) 0.0246(6) Uani 1 1 d .
O4 O 0.8224(3) 0.1578(2) 0.20678(17) 0.0184(5) Uani 1 1 d .
O6 O 0.6439(3) 0.4202(2) -0.08176(18) 0.0186(5) Uani 1 1 d .
C2 C 0.8850(4) 0.1582(3) -0.0470(2) 0.0158(7) Uani 1 1 d .
C4 C 0.8147(4) 0.1933(3) 0.1189(3) 0.0149(7) Uani 1 1 d .
C5 C 0.7351(4) 0.3115(3) 0.0795(3) 0.0137(7) Uani 1 1 d .
C6 C 0.7230(4) 0.3372(3) -0.0343(3) 0.0151(7) Uani 1 1 d .
C7 C 0.5548(5) 0.3193(3) 0.0995(3) 0.0185(8) Uani 1 1 d .
H7A H 0.5698 0.3382 0.1742 0.025(11) Uiso 1 1 calc R
H7B H 0.4911 0.3854 0.0576 0.019(10) Uiso 1 1 calc R
C8 C 0.4479(5) 0.2094(3) 0.0731(3) 0.0246(8) Uani 1 1 d .
C9 C 0.3874(6) 0.1471(4) 0.1396(4) 0.0372(11) Uani 1 1 d .
H9A H 0.4107 0.1710 0.2107 0.036(13) Uiso 1 1 calc R
H9B H 0.3207 0.0785 0.1161 0.031(11) Uiso 1 1 calc R
C10 C 0.8597(5) 0.4065(3) 0.1493(3) 0.0183(8) Uani 1 1 d .
H10 H 0.8657 0.3872 0.2238 0.019(10) Uiso 1 1 calc R
C11 C 0.7936(5) 0.5321(3) 0.1315(3) 0.0216(8) Uani 1 1 d .
H11A H 0.6769 0.5359 0.1396 0.034(12) Uiso 1 1 calc R
H11B H 0.7923 0.5571 0.0606 0.022(10) Uiso 1 1 calc R
H11C H 0.8690 0.5843 0.1828 0.024(10) Uiso 1 1 calc R
C12 C 1.0431(4) 0.3969(3) 0.1397(3) 0.0205(8) Uani 1 1 d .
H12A H 1.0861 0.3168 0.1579 0.025(11) Uiso 1 1 calc R
H12B H 1.1167 0.4532 0.1875 0.013(9) Uiso 1 1 calc R
H12C H 1.0441 0.4146 0.0676 0.043(13) Uiso 1 1 calc R

loop_
_atom_site_aniso_label
_atom_site_aniso_U_11
_atom_site_aniso_U_22
_atom_site_aniso_U_33
_atom_site_aniso_U_23
_atom_site_aniso_U_13
_atom_site_aniso_U_12
Br1 0.0334(3) 0.0280(2) 0.0324(3) -0.00605(18) 0.00576(17) -0.00798(19)
N1 0.0231(16) 0.0148(15) 0.0120(15) 0.0031(12) 0.0064(12) 0.0043(13)
N3 0.0218(17) 0.0155(16) 0.0131(15) 0.0012(11) 0.0058(12) 0.0053(13)
O2 0.0387(16) 0.0227(15) 0.0152(13) 0.0025(11) 0.0122(11) 0.0135(13)
O4 0.0279(14) 0.0170(13) 0.0109(12) 0.0051(10) 0.0062(10) 0.0082(11)
O6 0.0243(13) 0.0133(13) 0.0174(12) 0.0029(10) 0.0044(10) 0.0063(11)
C2 0.0196(18) 0.0168(18) 0.0111(17) 0.0030(14) 0.0042(14) 0.0045(15)
C4 0.0129(16) 0.0142(17) 0.0166(18) -0.0029(13) 0.0022(13) -0.0004(14)
C5 0.0172(17) 0.0091(17) 0.0153(17) 0.0020(12) 0.0053(13) 0.0052(13)
C6 0.0171(17) 0.0125(17) 0.0150(17) -0.0034(14) 0.0031(13) -0.0045(15)
C7 0.0217(19) 0.0167(19) 0.0183(18) 0.0014(14) 0.0077(14) 0.0011(15)
C8 0.020(2) 0.019(2) 0.033(2) 0.0014(16) 0.0058(16) 0.0027(17)
C9 0.035(2) 0.035(3) 0.045(3) -0.003(2) 0.017(2) -0.007(2)
C10 0.0227(19) 0.0175(19) 0.0124(17) 0.0000(14) 0.0007(14) -0.0005(15)
C11 0.023(2) 0.0153(19) 0.026(2) -0.0041(15) 0.0062(16) 0.0000(16)
C12 0.0154(18) 0.0164(19) 0.028(2) -0.0040(15) 0.0027(15) 0.0019(15)

loop_
_atom_type_symbol
_atom_type_description
_atom_type_scat_dispersion_real
_atom_type_scat_dispersion_imag
_atom_type_scat_source
C C 0.0033 0.0016 'International Tables Vol C Tables 4.2.6.8 and 6.1.1.4'
H H 0.0000 0.0000 'International Tables Vol C Tables 4.2.6.8 and 6.1.1.4'
O O 0.0106 0.0060 'International Tables Vol C Tables 4.2.6.8 and 6.1.1.4'
N N 0.0061 0.0033 'International Tables Vol C Tables 4.2.6.8 and 6.1.1.4'
Br Br -0.2901 2.4595 'International Tables Vol C Tables 4.2.6.8 and 6.1.1.4'

loop_
_geom_angle_atom_site_label_1
_geom_angle_atom_site_label_2
_geom_angle_atom_site_label_3
_geom_angle
C2 N1 C6 125.6(3)
C2 N1 H1 119(3)
C6 N1 H1 115(3)
C4 N3 C2 125.6(3)
C4 N3 H3 121(3)
C2 N3 H3 113(3)
O2 C2 N1 121.8(3)
O2 C2 N3 121.0(3)
N1 C2 N3 117.2(3)
O4 C4 N3 120.0(3)
O4 C4 C5 121.8(3)
N3 C4 C5 118.2(3)
C6 C5 C4 114.8(3)
C6 C5 C7 110.4(3)
C4 C5 C7 108.8(3)
C6 C5 C10 108.0(3)
C4 C5 C10 104.9(3)
C7 C5 C10 109.8(3)
O6 C6 N1 119.4(3)
O6 C6 C5 123.3(3)
N1 C6 C5 117.2(3)
C8 C7 C5 114.8(3)
C8 C7 H7A 108.6
C5 C7 H7A 108.6
C8 C7 H7B 108.6
C5 C7 H7B 108.6
H7A C7 H7B 107.5
C9 C8 C7 125.6(4)
C9 C8 Br1 118.5(3)
C7 C8 Br1 115.9(3)
C8 C9 H9A 120.0
C8 C9 H9B 120.0
H9A C9 H9B 120.0
C11 C10 C12 111.3(3)
C11 C10 C5 113.9(3)
C12 C10 C5 112.3(3)
C11 C10 H10 106.2
C12 C10 H10 106.2
C5 C10 H10 106.2
C10 C11 H11A 109.5
C10 C11 H11B 109.5
H11A C11 H11B 109.5
C10 C11 H11C 109.5
H11A C11 H11C 109.5
H11B C11 H11C 109.5
C10 C12 H12A 109.5
C10 C12 H12B 109.5
H12A C12 H12B 109.5
C10 C12 H12C 109.5
H12A C12 H12C 109.5
H12B C12 H12C 109.5

loop_
_geom_bond_atom_site_label_1
_geom_bond_atom_site_label_2
_geom_bond_distance
Br1 C8 1.913(4)
N1 C2 1.360(4)
N1 C6 1.392(4)
N1 H1 0.871(19)
N3 C4 1.374(4)
N3 C2 1.381(4)
N3 H3 0.875(19)
O2 C2 1.225(4)
O4 C4 1.220(4)
O6 C6 1.214(4)
C4 C5 1.517(5)
C5 C6 1.515(5)
C5 C7 1.554(5)
C5 C10 1.590(5)
C7 C8 1.504(5)
C7 H7A 0.9900
C7 H7B 0.9900
C8 C9 1.324(6)
C9 H9A 0.9500
C9 H9B 0.9500
C10 C11 1.518(5)
C10 C12 1.527(5)
C10 H10 1.0000
C11 H11A 0.9800
C11 H11B 0.9800
C11 H11C 0.9800
C12 H12A 0.9800
C12 H12B 0.9800
C12 H12C 0.9800

loop_
_geom_hbond_atom_site_label_D
_geom_hbond_atom_site_label_H
_geom_hbond_atom_site_label_A
_geom_hbond_distance_DH
_geom_hbond_distance_HA
_geom_hbond_distance_DA
_geom_hbond_angle_DHA
_geom_hbond_site_symmetry_A
N1 H1 O4 0.871(19) 2.06(2) 2.934(4) 178(4) 4_565
N3 H3 O2 0.875(19) 1.96(2) 2.832(4) 172(4) 3_755
